data_1008894
loop_
_publ_author_name
'Gauthier, G'
'Kawasaki, S'
'Jobic, S'
'Macaudiere, P'
'Brec, R'
'Rouxel, J'

_publ_section_title
;
Synthesis and structure of the first cerium iodothiosilicate: Ce3 (Si
S4)2 I
;
_journal_coden_ASTM JALCEU
_journal_name_full 'Journal of Alloys Compd.'
_journal_page_first 46
_journal_page_last 49
_journal_volume 275
_journal_year 1998
_chemical_formula_structural 'Ce3 (Si S4)2 I'
_chemical_formula_sum 'Ce3 I S8 Si2'
_chemical_name_systematic 'Tricerium bis(tetrathiosilicate) iodide'
_space_group_IT_number 15
_symmetry_cell_setting monoclinic
_symmetry_Int_Tables_number 15
_symmetry_space_group_name_Hall '-C 2yc'
_symmetry_space_group_name_H-M 'C 1 2/c 1'
_cell_angle_alpha 90
_cell_angle_beta 97.931(2)
_cell_angle_gamma 90
_cell_formula_units_Z 4
_cell_length_a 15.9634(5)
_cell_length_b 7.8502(2)
_cell_length_c 10.8664(3)
_cell_volume 1348.7
_refine_ls_R_factor_all 0.022
_cod_database_code 1008894

loop_
_symmetry_equiv_pos_as_xyz
x,y,z
-x,y,1/2-z
-x,-y,-z
x,-y,1/2+z
1/2+x,1/2+y,z
1/2-x,1/2+y,1/2-z
1/2-x,1/2-y,-z
1/2+x,1/2-y,1/2+z

loop_
_atom_site_aniso_label
_atom_site_aniso_U_11
_atom_site_aniso_U_12
_atom_site_aniso_U_13
_atom_site_aniso_U_22
_atom_site_aniso_U_23
_atom_site_aniso_U_33
Ce1 0.0083(2) 0.0012(1) 0.0015(2) 0.0116(3) 0.0007(1) 0.0081(3)
Ce2 0.0055(3) 0. 0.0020(2) 0.0146(3) 0. 0.0141(4)
I1 0.0107(3) 0. 0.0105(3) 0.0150(4) 0. 0.0396(5)
Si1 0.0070(8) 0.0005(7) 0.0017(7) 0.012(1) 0.0014(8) 0.011(1)
S1 0.0095(8) 0.0012(6) 0.0039(6) 0.0125(9) 0.0028(7) 0.014(1)
S2 0.0071(7) -0.0019(7) 0.0007(6) 0.0152(9) 0.0010(7) 0.011(1)
S3 0.0075(8) 0.0002(6) .0000(7) 0.0125(9) -0.0020(7) 0.015(1)
S4 0.0095(8) 0.0013(6) 0.0012(6) 0.0142(9) -0.0015(7) 0.010(1)

loop_
_atom_site_label
_atom_site_type_symbol
_atom_site_symmetry_multiplicity
_atom_site_Wyckoff_symbol
_atom_site_fract_x
_atom_site_fract_y
_atom_site_fract_z
_atom_site_occupancy
_atom_site_attached_hydrogens
_atom_site_calc_flag
Ce1 Ce3+ 8 f 0.19688(2) 0.12029(5) 0.68020(4) 1. 0 d
Ce2 Ce3+ 4 e 0.5 0.09620(7) 0.75 1. 0 d
I1 I1- 4 e 0. 0.98401(8) 0.25 1. 0 d
Si1 Si4+ 8 f 0.1596(1) 0.4628(2) 0.0292(2) 1. 0 d
S1 S2- 8 f 0.1446(1) 0.2557(2) 0.1463(2) 1. 0 d
S2 S2- 8 f 0.28161(9) 0.5690(2) 0.0857(2) 1. 0 d
S3 S2- 8 f 0.0682(1) 0.6538(2) 0.0426(2) 1. 0 d
S4 S2- 8 f 0.1501(1) 0.3994(2) 0.8395(2) 1. 0 d

loop_
_atom_type_symbol
_atom_type_oxidation_number
Ce3+ 3.000
I1- -1.000
Si4+ 4.000
S2- -2.000
